data_1558790
loop_
_publ_author_name
'Zhang, Zhong'
'Wang, Yue-Lin'
'Liu, Yan'
'Huang, Sheng-Li'
'Yang, Guo-Yu'

_publ_section_title
;
 Three ring-shaped Zr(iv)-substituted silicotungstates: syntheses,
 structures and their properties.
;
_journal_issue 35
_journal_name_full Nanoscale
_journal_page_first 18333
_journal_page_last 18341
_journal_paper_doi 10.1039/d0nr02945a
_journal_volume 12
_journal_year 2020
_chemical_formula_sum 'B6 H118 Na8 O216 Si4 W40 Zr8'
_chemical_formula_weight 12019.84
_space_group_crystal_system orthorhombic
_space_group_IT_number 63
_space_group_name_Hall '-C 2c 2'
_space_group_name_H-M_alt 'C m c m'
_audit_creation_method SHELXL-2018/3
_audit_update_record
;
2020-07-23 deposited with the CCDC.	2020-08-03 downloaded from the CCDC.
;
_cell_angle_alpha 90
_cell_angle_beta 90
_cell_angle_gamma 90
_cell_formula_units_Z 4
_cell_length_a 44.1472(14)
_cell_length_b 12.5213(5)
_cell_length_c 41.9116(14)
_cell_measurement_reflns_used 8137
_cell_measurement_temperature 293(2)
_cell_measurement_theta_max 29.5745
_cell_measurement_theta_min 2.8822
_cell_volume 23167.9(14)
_computing_cell_refinement 'Bruker FRAMBO'
_computing_data_collection 'Bruker FRAMBO'
_computing_data_reduction 'Bruker SAINT'
_computing_molecular_graphics 'Bruker SHELXTL'
_computing_publication_material 'Bruker SHELXTL'
_computing_structure_refinement 'SHELXL-2018/3 (Sheldrick, 2018)'
_computing_structure_solution 'Bruker SHELXTL'
_diffrn_ambient_temperature 293(2)
_diffrn_measured_fraction_theta_full 0.997
_diffrn_measured_fraction_theta_max 0.997
_diffrn_measurement_device_type 'multiwire proportional'
_diffrn_measurement_method 'phi and omega scans'
_diffrn_radiation_type MoK\a
_diffrn_radiation_wavelength 0.71073
_diffrn_reflns_av_R_equivalents 0.0524
_diffrn_reflns_av_unetI/netI 0.0607
_diffrn_reflns_Laue_measured_fraction_full 0.997
_diffrn_reflns_Laue_measured_fraction_max 0.997
_diffrn_reflns_limit_h_max 41
_diffrn_reflns_limit_h_min -52
_diffrn_reflns_limit_k_max 9
_diffrn_reflns_limit_k_min -14
_diffrn_reflns_limit_l_max 46
_diffrn_reflns_limit_l_min -49
_diffrn_reflns_number 34875
_diffrn_reflns_point_group_measured_fraction_full 0.997
_diffrn_reflns_point_group_measured_fraction_max 0.997
_diffrn_reflns_theta_full 25.010
_diffrn_reflns_theta_max 25.010
_diffrn_reflns_theta_min 2.888
_diffrn_source 'sealed tube'
_exptl_absorpt_coefficient_mu 20.253
_exptl_absorpt_correction_T_max 1.00000
_exptl_absorpt_correction_T_min 0.61603
_exptl_absorpt_correction_type multi-scan
_exptl_crystal_colour colorless
_exptl_crystal_density_diffrn 3.446
_exptl_crystal_description block
_exptl_crystal_F_000 21200
_exptl_crystal_size_max 0.180
_exptl_crystal_size_mid 0.140
_exptl_crystal_size_min 0.080
_refine_diff_density_max 3.642
_refine_diff_density_min -3.318
_refine_diff_density_rms 0.576
_refine_ls_extinction_method none
_refine_ls_goodness_of_fit_ref 1.091
_refine_ls_hydrogen_treatment undef
_refine_ls_matrix_type full
_refine_ls_number_parameters 656
_refine_ls_number_reflns 10487
_refine_ls_number_restraints 1350
_refine_ls_restrained_S_all 1.030
_refine_ls_R_factor_all 0.0871
_refine_ls_R_factor_gt 0.0670
_refine_ls_shift/su_max 0.001
_refine_ls_shift/su_mean 0.000
_refine_ls_structure_factor_coef Fsqd
_refine_ls_weighting_details 'w=1/[\s^2^(Fo^2^)+(0.0524P)^2^+6084.9272P] where P=(Fo^2^+2Fc^2^)/3'
_refine_ls_weighting_scheme calc
_refine_ls_wR_factor_gt 0.1548
_refine_ls_wR_factor_ref 0.1668
_reflns_Friedel_coverage 0.000
_reflns_number_gt 7956
_reflns_number_total 10487
_reflns_threshold_expression 'I > 2\s(I)'
_cod_data_source_file d0nr02945a2.cif
_cod_data_source_block 3100_sqd
_cod_depositor_comments 'Adding full bibliography for 1558789--1558791.cif.'
_cod_database_code 1558790
_shelx_shelxl_version_number 2018/3
_shelx_space_group_comment
;
The symmetry employed for this shelxl refinement is uniquely defined
by the following loop, which should always be used as a source of
symmetry information in preference to the above space-group names.
They are only intended as comments.
;
_shelx_estimated_absorpt_t_min 0.121
_shelx_estimated_absorpt_t_max 0.294

loop_
_space_group_symop_operation_xyz
'x, y, z'
'-x, -y, z+1/2'
'-x, y, -z+1/2'
'x, -y, -z'
'x+1/2, y+1/2, z'
'-x+1/2, -y+1/2, z+1/2'
'-x+1/2, y+1/2, -z+1/2'
'x+1/2, -y+1/2, -z'
'-x, -y, -z'
'x, y, -z-1/2'
'x, -y, z-1/2'
'-x, y, z'
'-x+1/2, -y+1/2, -z'
'x+1/2, y+1/2, -z-1/2'
'x+1/2, -y+1/2, z-1/2'
'-x+1/2, y+1/2, z'

loop_
_atom_site_label
_atom_site_type_symbol
_atom_site_fract_x
_atom_site_fract_y
_atom_site_fract_z
_atom_site_U_iso_or_equiv
_atom_site_adp_type
_atom_site_occupancy
_atom_site_site_symmetry_order
_atom_site_calc_flag
_atom_site_refinement_flags_posn
_atom_site_refinement_flags_adp
_atom_site_refinement_flags_occupancy
_atom_site_disorder_assembly
_atom_site_disorder_group
Zr1 Zr 0.12172(5) 0.23519(18) 0.28995(5) 0.0149(5) Uani 1 1 d . . . . .
Zr2 Zr 0.03791(4) 0.35940(17) 0.38274(5) 0.0116(4) Uani 1 1 d . . . . .
Si1 Si 0.12536(13) 0.2980(5) 0.38166(13) 0.0073(11) Uani 1 1 d . . . . .
W1 W 0.07725(2) 0.10860(8) 0.34902(2) 0.0143(2) Uani 1 1 d . . . . .
W2 W 0.09382(2) 0.53582(7) 0.41147(2) 0.0143(2) Uani 1 1 d . . . . .
W3 W 0.09127(2) 0.48632(8) 0.33259(2) 0.0134(2) Uani 1 1 d . . . . .
W4 W 0.17787(2) 0.49302(8) 0.41001(2) 0.0192(2) Uani 1 1 d . . . . .
W5 W 0.15191(2) 0.05867(8) 0.34692(2) 0.0179(2) Uani 1 1 d . . . . .
W6 W 0.17324(2) 0.43976(9) 0.33114(2) 0.0202(2) Uani 1 1 d . . . . .
W7 W 0.20456(2) 0.26078(9) 0.38119(3) 0.0227(2) Uani 1 1 d . . . . .
W8 W 0.08039(2) 0.15712(8) 0.43527(2) 0.0161(2) Uani 1 1 d . . . . .
W9 W 0.12997(2) 0.33684(8) 0.46512(2) 0.0178(2) Uani 1 1 d . . . . .
W10 W 0.15572(2) 0.10441(8) 0.43511(2) 0.0181(2) Uani 1 1 d . . . . .
B1 B 0.1106(12) 0.001(5) 0.250000 0.043(12) Uani 1 2 d S TU P . .
B2 B 0.000000 0.591(5) 0.3773(19) 0.060(19) Uani 1 2 d S T P . .
B3 B 0.000000 0.296(5) 0.3178(14) 0.048(12) Uani 1 2 d S TU P . .
Na1 Na 0.1417(3) 0.2823(10) 0.5522(3) 0.039(3) Uani 1 1 d . . . . .
Na2 Na 0.2250(3) 0.6601(11) 0.4760(3) 0.042(3) Uani 1 1 d . . . . .
O1 O 0.1531(6) 0.262(2) 0.250000 0.027(3) Uani 1 2 d S TU P . .
O2 O 0.0944(6) 0.295(2) 0.250000 0.030(3) Uani 1 2 d S TU P . .
O3 O 0.1165(6) 0.110(2) 0.250000 0.029(3) Uani 1 2 d S TU P . .
O4 O 0.1060(6) -0.056(2) 0.2226(5) 0.054(5) Uani 1 1 d . U . . .
O5 O 0.000000 0.313(2) 0.4111(6) 0.024(3) Uani 1 2 d S TU P . .
O6 O 0.000000 0.484(2) 0.3809(6) 0.025(3) Uani 1 2 d S TU P . .
O7 O -0.0263(4) 0.6505(16) 0.3723(6) 0.041(4) Uani 1 1 d . U . . .
O8 O 0.000000 0.310(2) 0.3503(6) 0.027(3) Uani 1 2 d S TU P . .
O9 O 0.0258(5) 0.2889(17) 0.2983(5) 0.040(3) Uani 1 1 d . U . . .
O10 O 0.1047(4) 0.4395(14) 0.4451(4) 0.0203(18) Uani 1 1 d . U . . .
O11 O 0.1573(4) 0.3308(14) 0.3099(4) 0.0232(18) Uani 1 1 d . U . . .
O12 O 0.1125(4) 0.0028(14) 0.3470(4) 0.021(2) Uani 1 1 d . U . . .
O13 O 0.0979(4) 0.3648(14) 0.3102(4) 0.0223(19) Uani 1 1 d . U . . .
O14 O 0.0521(4) 0.4518(14) 0.3444(4) 0.0212(19) Uani 1 1 d . U . . .
O15 O 0.1849(4) 0.1560(14) 0.3560(4) 0.0214(19) Uani 1 1 d . U . . .
O16 O 0.1238(3) 0.2455(13) 0.4175(4) 0.0183(17) Uani 1 1 d . U . . .
O17 O 0.1589(4) 0.3539(13) 0.3779(4) 0.0202(17) Uani 1 1 d . U . . .
O18 O 0.1159(4) 0.0660(13) 0.4470(4) 0.020(2) Uani 1 1 d . U . . .
O19 O 0.1860(4) 0.5349(14) 0.3681(4) 0.023(2) Uani 1 1 d . U . . .
O20 O 0.0857(4) 0.1434(14) 0.3070(4) 0.023(2) Uani 1 1 d . U . . .
O21 O 0.0824(4) 0.0878(13) 0.3961(4) 0.0198(19) Uani 1 1 d . U . . .
O22 O 0.0847(4) 0.5814(14) 0.3034(4) 0.023(3) Uani 1 1 d . U . . .
O23 O 0.1360(4) 0.5109(14) 0.3356(4) 0.0213(19) Uani 1 1 d . U . . .
O24 O 0.1726(4) -0.0561(14) 0.3399(4) 0.023(3) Uani 1 1 d . U . . .
O25 O 0.0997(3) 0.3910(13) 0.3786(4) 0.0178(17) Uani 1 1 d . U . . .
O26 O 0.2098(4) 0.3855(14) 0.4066(4) 0.023(2) Uani 1 1 d . U . . .
O27 O 0.1628(4) 0.4062(14) 0.4455(4) 0.0225(17) Uani 1 1 d . U . . .
O28 O 0.1387(4) 0.5488(14) 0.4078(4) 0.0206(18) Uani 1 1 d . U . . .
O29 O 0.1964(4) 0.5916(15) 0.4312(4) 0.026(2) Uani 1 1 d . U . . .
O30 O 0.1211(4) 0.2039(13) 0.3556(4) 0.0185(17) Uani 1 1 d . U . . .
O31 O 0.1513(4) 0.0480(14) 0.3943(4) 0.0197(18) Uani 1 1 d . U . . .
O32 O 0.0949(4) 0.2453(13) 0.4708(4) 0.0197(19) Uani 1 1 d . U . . .
O33 O 0.0488(4) 0.0152(14) 0.3440(4) 0.022(3) Uani 1 1 d . U . . .
O34 O 0.0551(4) 0.4830(13) 0.4122(4) 0.0200(19) Uani 1 1 d . U . . .
O35 O 0.1911(4) 0.5150(15) 0.3017(4) 0.029(3) Uani 1 1 d . U . . .
O36 O 0.2076(4) 0.3508(14) 0.3447(4) 0.024(2) Uani 1 1 d . U . . .
O37 O 0.1876(4) 0.1922(14) 0.4180(4) 0.0215(19) Uani 1 1 d . U . . .
O38 O 0.0890(4) 0.6514(14) 0.4333(4) 0.022(2) Uani 1 1 d . U . . .
O39 O 0.1777(4) 0.0117(14) 0.4535(4) 0.024(3) Uani 1 1 d . U . . .
O40 O 0.0543(4) 0.0831(14) 0.4557(4) 0.024(3) Uani 1 1 d . U . . .
O41 O 0.1338(4) 0.3790(15) 0.5039(4) 0.025(2) Uani 1 1 d . U . . .
O42 O 0.2410(4) 0.2124(15) 0.3818(4) 0.030(4) Uani 1 1 d . U . . .
O43 O 0.1556(4) 0.2133(14) 0.4683(4) 0.0220(19) Uani 1 1 d . U . . .
O44 O 0.0580(3) 0.2654(13) 0.4201(4) 0.0195(19) Uani 1 1 d . U . . .
O45 O 0.0561(4) 0.2283(14) 0.3579(4) 0.0201(18) Uani 1 1 d . U . . .
O46 O 0.0914(4) 0.5913(14) 0.3700(4) 0.019(2) Uani 1 1 d . U . . .
O47 O 0.1496(4) 0.1099(14) 0.3064(4) 0.022(2) Uani 1 1 d . U . . .
O1W O 0.1100(4) 0.1411(15) 0.5297(5) 0.034(3) Uani 1 1 d . U . . .
O2W O 0.1869(4) 0.2064(15) 0.5251(4) 0.031(3) Uani 1 1 d . U . . .
O3W O 0.1488(6) 0.1883(19) 0.5983(6) 0.056(5) Uani 1 1 d . U . . .
O4W O 0.2590(6) 0.525(2) 0.4497(6) 0.060(5) Uani 1 1 d . U . . .
O5W O 0.1976(6) 0.500000 0.500000 0.031(3) Uani 1 2 d S TU P . .
O6W O 0.2351(5) 0.7003(18) 0.5320(5) 0.043(4) Uani 1 1 d . U . . .
O7W O 0.9631(7) 0.830(3) 0.3584(7) 0.079(7) Uani 1 1 d . U . . .
O8W O 0.9273(7) 0.863(3) 0.4035(8) 0.085(7) Uani 1 1 d . U . . .
O9W O 0.1087(7) 0.210(2) 0.6377(7) 0.073(7) Uani 1 1 d . U . . .
O10W O 0.000000 0.529(2) 0.3060(6) 0.033(3) Uani 1 2 d S TU P . .
O11W O 1.000000 0.431(4) 0.250000 0.054(13) Uani 1 4 d S T P . .
O12W O 0.000000 0.169(4) 0.250000 0.043(5) Uani 1 4 d S TU P . .
O13W O 0.0467(6) 0.124(2) 0.250000 0.038(3) Uani 1 2 d S TU P . .

loop_
_atom_site_aniso_label
_atom_site_aniso_U_11
_atom_site_aniso_U_22
_atom_site_aniso_U_33
_atom_site_aniso_U_23
_atom_site_aniso_U_13
_atom_site_aniso_U_12
Zr1 0.0187(11) 0.0158(12) 0.0103(10) -0.0001(9) 0.0001(9) 0.0005(9)
Zr2 0.0096(10) 0.0115(11) 0.0137(10) -0.0001(9) -0.0005(8) -0.0006(8)
Si1 0.011(3) 0.003(3) 0.008(3) 0.000(2) 0.002(2) 0.000(2)
W1 0.0169(5) 0.0105(5) 0.0157(5) -0.0007(4) -0.0012(4) -0.0003(4)
W2 0.0161(4) 0.0112(5) 0.0156(5) -0.0014(4) -0.0024(4) -0.0006(4)
W3 0.0164(4) 0.0115(5) 0.0123(4) 0.0010(4) -0.0004(4) -0.0013(4)
W4 0.0164(5) 0.0199(5) 0.0211(5) -0.0029(4) -0.0038(4) -0.0035(4)
W5 0.0200(5) 0.0162(5) 0.0174(5) -0.0015(4) -0.0015(4) 0.0059(4)
W6 0.0172(5) 0.0245(6) 0.0189(5) -0.0007(4) 0.0031(4) -0.0055(4)
W7 0.0134(5) 0.0261(6) 0.0285(6) -0.0012(5) -0.0002(4) 0.0015(4)
W8 0.0175(5) 0.0154(5) 0.0154(5) 0.0042(4) 0.0000(4) -0.0001(4)
W9 0.0241(5) 0.0161(5) 0.0132(5) 0.0006(4) -0.0029(4) 0.0005(4)
W10 0.0211(5) 0.0154(5) 0.0180(5) 0.0018(4) -0.0047(4) 0.0036(4)
B1 0.043(12) 0.043(12) 0.043(12) 0.000 0.000 0.0000(10)
B2 0.03(3) 0.03(3) 0.12(6) -0.01(4) 0.000 0.000
B3 0.048(12) 0.048(12) 0.048(12) -0.0001(10) 0.000 0.000
Na1 0.050(7) 0.038(7) 0.029(6) 0.002(5) 0.006(5) 0.011(6)
Na2 0.035(6) 0.058(8) 0.031(6) -0.009(6) -0.007(5) -0.007(6)
O1 0.028(5) 0.028(5) 0.025(5) 0.000 0.000 -0.004(5)
O2 0.030(3) 0.030(3) 0.030(3) 0.000 0.000 0.0000(10)
O3 0.035(5) 0.028(5) 0.026(5) 0.000 0.000 -0.002(4)
O4 0.077(11) 0.051(11) 0.036(9) -0.011(9) -0.003(9) -0.001(10)
O5 0.022(5) 0.024(5) 0.025(5) 0.002(5) 0.000 0.000
O6 0.022(5) 0.024(5) 0.029(5) -0.002(5) 0.000 0.000
O7 0.026(8) 0.027(9) 0.070(11) -0.001(9) -0.002(8) -0.009(7)
O8 0.026(5) 0.025(5) 0.028(5) -0.006(5) 0.000 0.000
O9 0.045(6) 0.038(6) 0.038(6) -0.003(6) -0.004(6) 0.001(6)
O10 0.020(3) 0.020(3) 0.020(3) -0.001(3) -0.001(3) -0.001(3)
O11 0.023(3) 0.024(3) 0.022(3) -0.002(3) 0.001(3) -0.002(3)
O12 0.024(4) 0.020(4) 0.019(4) 0.001(4) -0.001(3) -0.003(3)
O13 0.023(3) 0.022(3) 0.022(3) -0.001(3) -0.002(3) -0.002(3)
O14 0.022(3) 0.020(3) 0.021(3) -0.002(3) -0.003(3) -0.001(3)
O15 0.021(3) 0.022(3) 0.021(3) -0.002(3) 0.001(3) -0.001(3)
O16 0.019(3) 0.018(3) 0.019(3) 0.000(3) -0.001(3) -0.001(3)
O17 0.020(3) 0.020(3) 0.021(3) -0.001(3) -0.001(3) -0.001(3)
O18 0.020(4) 0.019(4) 0.022(4) 0.001(4) -0.001(4) 0.002(3)
O19 0.023(4) 0.023(4) 0.023(4) 0.001(4) -0.001(4) -0.003(3)
O20 0.025(4) 0.022(4) 0.023(4) 0.001(3) -0.001(3) -0.001(3)
O21 0.020(3) 0.018(4) 0.021(3) 0.002(3) 0.000(3) 0.000(3)
O22 0.026(6) 0.026(7) 0.018(6) -0.001(6) 0.000(6) -0.004(6)
O23 0.022(3) 0.020(4) 0.022(3) 0.001(3) -0.002(3) -0.003(3)
O24 0.022(7) 0.022(7) 0.026(7) -0.008(6) 0.005(6) 0.004(6)
O25 0.018(3) 0.018(3) 0.017(3) -0.001(3) -0.002(3) -0.002(3)
O26 0.023(4) 0.024(4) 0.023(4) 0.000(4) -0.002(3) -0.004(3)
O27 0.023(3) 0.022(3) 0.023(3) 0.000(3) -0.002(3) -0.002(3)
O28 0.020(3) 0.021(3) 0.021(3) 0.000(3) -0.002(3) -0.003(3)
O29 0.025(4) 0.026(4) 0.027(4) 0.000(4) -0.003(4) -0.005(4)
O30 0.0186(19) 0.0185(19) 0.0183(19) -0.0001(10) -0.0001(10) -0.0002(10)
O31 0.020(2) 0.020(2) 0.020(2) -0.0002(10) -0.0001(10) 0.0001(10)
O32 0.020(4) 0.018(4) 0.021(4) 0.000(3) 0.001(3) -0.001(3)
O33 0.021(6) 0.021(7) 0.022(7) 0.008(6) -0.006(6) -0.003(6)
O34 0.019(4) 0.020(4) 0.020(4) -0.001(3) -0.001(3) -0.002(3)
O35 0.030(7) 0.029(8) 0.028(7) 0.005(7) 0.007(6) -0.002(7)
O36 0.023(4) 0.025(4) 0.023(4) 0.002(4) 0.001(4) -0.001(4)
O37 0.023(3) 0.021(3) 0.021(3) -0.001(3) -0.002(3) 0.000(3)
O38 0.023(5) 0.021(5) 0.022(5) -0.005(5) -0.001(4) 0.000(4)
O39 0.026(7) 0.024(7) 0.020(7) 0.006(6) -0.007(6) 0.012(6)
O40 0.023(7) 0.021(7) 0.029(7) 0.004(6) 0.009(6) -0.005(6)
O41 0.026(4) 0.024(4) 0.024(4) 0.000(4) -0.003(4) 0.000(4)
O42 0.023(7) 0.033(8) 0.034(7) 0.002(7) 0.003(6) -0.003(6)
O43 0.023(3) 0.021(4) 0.022(3) -0.002(3) -0.003(3) 0.000(3)
O44 0.018(3) 0.020(4) 0.020(3) -0.001(3) 0.001(3) -0.002(3)
O45 0.020(2) 0.020(2) 0.020(2) 0.0002(10) -0.0001(10) 0.0000(10)
O46 0.019(4) 0.020(4) 0.018(4) 0.000(4) -0.004(4) -0.003(4)
O47 0.023(4) 0.021(4) 0.022(4) 0.001(3) 0.001(3) 0.000(3)
O1W 0.040(7) 0.025(7) 0.037(7) 0.001(6) -0.003(6) 0.005(6)
O2W 0.034(6) 0.029(6) 0.032(6) 0.000(6) -0.007(5) 0.002(5)
O3W 0.071(10) 0.044(10) 0.051(10) 0.004(9) -0.002(9) 0.012(9)
O4W 0.059(5) 0.060(5) 0.060(5) 0.000(2) 0.000(2) 0.000(2)
O5W 0.031(3) 0.031(3) 0.030(3) -0.0001(10) 0.000 0.000
O6W 0.045(8) 0.045(8) 0.040(8) 0.002(7) -0.002(7) -0.007(7)
O7W 0.079(7) 0.078(7) 0.080(7) 0.000(2) 0.000(2) 0.001(2)
O8W 0.090(11) 0.074(11) 0.092(11) 0.002(9) 0.005(9) -0.004(9)
O9W 0.087(15) 0.059(14) 0.074(14) 0.000(13) 0.016(13) 0.005(13)
O10W 0.033(3) 0.033(3) 0.033(3) 0.000(2) 0.000 0.000
O11W 0.09(4) 0.06(3) 0.02(2) 0.000 0.000 0.000
O12W 0.044(9) 0.043(9) 0.043(9) 0.000 0.000 0.000
O13W 0.039(3) 0.038(3) 0.038(3) 0.000 0.000 -0.0003(19)

loop_
_atom_type_symbol
_atom_type_description
_atom_type_scat_dispersion_real
_atom_type_scat_dispersion_imag
_atom_type_scat_source
H H 0.0000 0.0000 'International Tables Vol C Tables 4.2.6.8 and 6.1.1.4'
O O 0.0106 0.0060 'International Tables Vol C Tables 4.2.6.8 and 6.1.1.4'
B B 0.0013 0.0007 'International Tables Vol C Tables 4.2.6.8 and 6.1.1.4'
Si Si 0.0817 0.0704 'International Tables Vol C Tables 4.2.6.8 and 6.1.1.4'
Zr Zr -2.9673 0.5597 'International Tables Vol C Tables 4.2.6.8 and 6.1.1.4'
W W -0.8490 6.8722 'International Tables Vol C Tables 4.2.6.8 and 6.1.1.4'
Na Na 0.0362 0.0249 'International Tables Vol C Tables 4.2.6.8 and 6.1.1.4'

loop_
_geom_angle_atom_site_label_1
_geom_angle_atom_site_label_2
_geom_angle_atom_site_label_3
_geom_angle
_geom_angle_site_symmetry_1
_geom_angle_site_symmetry_3
_geom_angle_publ_flag
O20 Zr1 O47 85.6(7) . . ?
O20 Zr1 O13 84.6(7) . . ?
O47 Zr1 O13 137.0(6) . . ?
O20 Zr1 O11 137.0(7) . . ?
O47 Zr1 O11 82.0(7) . . ?
O13 Zr1 O11 77.3(6) . . ?
O20 Zr1 O2 91.7(8) . . ?
O47 Zr1 O2 145.5(8) . . ?
O13 Zr1 O2 76.7(7) . . ?
O11 Zr1 O2 120.6(9) . . ?
O20 Zr1 O1 145.5(8) . . ?
O47 Zr1 O1 89.7(8) . . ?
O13 Zr1 O1 120.2(8) . . ?
O11 Zr1 O1 75.6(7) . . ?
O2 Zr1 O1 73.3(8) . . ?
O20 Zr1 O3 78.3(7) . . ?
O47 Zr1 O3 77.9(7) . . ?
O13 Zr1 O3 139.9(8) . . ?
O11 Zr1 O3 137.4(8) . . ?
O2 Zr1 O3 67.9(8) . . ?
O1 Zr1 O3 67.2(8) . . ?
O20 Zr1 Zr1 110.0(5) . 10_556 ?
O47 Zr1 Zr1 109.1(5) . 10_556 ?
O13 Zr1 Zr1 113.6(5) . 10_556 ?
O11 Zr1 Zr1 113.0(5) . 10_556 ?
O2 Zr1 Zr1 40.3(5) . 10_556 ?
O1 Zr1 Zr1 40.4(5) . 10_556 ?
O3 Zr1 Zr1 43.5(5) . 10_556 ?
O14 Zr2 O45 86.4(7) . . ?
O14 Zr2 O34 86.3(6) . . ?
O45 Zr2 O34 136.1(6) . . ?
O14 Zr2 O5 145.1(7) . . ?
O45 Zr2 O5 111.2(8) . . ?
O34 Zr2 O5 99.0(8) . . ?
O14 Zr2 O44 138.1(6) . . ?
O45 Zr2 O44 77.0(6) . . ?
O34 Zr2 O44 80.1(6) . . ?
O5 Zr2 O44 76.5(7) . . ?
O14 Zr2 O8 84.8(8) . . ?
O45 Zr2 O8 76.8(7) . . ?
O34 Zr2 O8 145.1(7) . . ?
O5 Zr2 O8 71.2(8) . . ?
O44 Zr2 O8 126.8(8) . . ?
O14 Zr2 O6 79.2(7) . . ?
O45 Zr2 O6 142.7(7) . . ?
O34 Zr2 O6 77.5(7) . . ?
O5 Zr2 O6 68.5(8) . . ?
O44 Zr2 O6 134.4(8) . . ?
O8 Zr2 O6 67.8(8) . . ?
O14 Zr2 Zr2 107.5(4) . 12 ?
O45 Zr2 Zr2 112.5(4) . 12 ?
O34 Zr2 Zr2 111.0(4) . 12 ?
O5 Zr2 Zr2 38.4(5) . 12 ?
O44 Zr2 Zr2 114.4(4) . 12 ?
O8 Zr2 Zr2 41.7(5) . 12 ?
O6 Zr2 Zr2 43.1(5) . 12 ?
O30 Si1 O16 108.8(9) . . ?
O30 Si1 O25 112.7(9) . . ?
O16 Si1 O25 109.1(8) . . ?
O30 Si1 O17 110.4(9) . . ?
O16 Si1 O17 107.3(8) . . ?
O25 Si1 O17 108.3(9) . . ?
O33 W1 O45 102.2(8) . . ?
O33 W1 O20 100.9(8) . . ?
O45 W1 O20 96.0(7) . . ?
O33 W1 O21 96.5(7) . . ?
O45 W1 O21 87.8(7) . . ?
O20 W1 O21 160.9(7) . . ?
O33 W1 O12 96.3(7) . . ?
O45 W1 O12 160.0(7) . . ?
O20 W1 O12 87.8(7) . . ?
O21 W1 O12 82.6(7) . . ?
O33 W1 O30 168.8(7) . . ?
O45 W1 O30 88.8(7) . . ?
O20 W1 O30 79.8(7) . . ?
O21 W1 O30 81.6(6) . . ?
O12 W1 O30 72.5(6) . . ?
O38 W2 O34 100.4(8) . . ?
O38 W2 O46 99.9(8) . . ?
O34 W2 O46 95.5(7) . . ?
O38 W2 O10 99.7(8) . . ?
O34 W2 O10 89.8(7) . . ?
O46 W2 O10 158.4(7) . . ?
O38 W2 O28 95.4(7) . . ?
O34 W2 O28 163.2(7) . . ?
O46 W2 O28 87.4(7) . . ?
O10 W2 O28 81.9(7) . . ?
O38 W2 O25 175.0(7) . . ?
O34 W2 O25 80.2(6) . . ?
O46 W2 O25 75.1(6) . . ?
O10 W2 O25 85.2(6) . . ?
O28 W2 O25 84.6(6) . . ?
O38 W2 Na1 44.7(6) . 4_566 ?
O34 W2 Na1 143.2(6) . 4_566 ?
O46 W2 Na1 101.4(5) . 4_566 ?
O10 W2 Na1 86.4(5) . 4_566 ?
O28 W2 Na1 51.2(5) . 4_566 ?
O25 W2 Na1 135.7(4) . 4_566 ?
O22 W3 O13 103.7(8) . . ?
O22 W3 O14 101.1(8) . . ?
O13 W3 O14 95.4(7) . . ?
O22 W3 O23 96.0(7) . . ?
O13 W3 O23 90.2(7) . . ?
O14 W3 O23 160.2(7) . . ?
O22 W3 O46 95.8(7) . . ?
O13 W3 O46 159.4(7) . . ?
O14 W3 O46 87.0(7) . . ?
O23 W3 O46 81.4(7) . . ?
O22 W3 O25 167.7(7) . . ?
O13 W3 O25 88.5(7) . . ?
O14 W3 O25 78.8(6) . . ?
O23 W3 O25 82.4(6) . . ?
O46 W3 O25 71.9(6) . . ?
O29 W4 O19 101.1(8) . . ?
O29 W4 O28 101.3(8) . . ?
O19 W4 O28 91.5(7) . . ?
O29 W4 O27 99.6(8) . . ?
O19 W4 O27 159.3(7) . . ?
O28 W4 O27 86.1(7) . . ?
O29 W4 O26 100.9(8) . . ?
O19 W4 O26 89.2(7) . . ?
O28 W4 O26 157.2(7) . . ?
O27 W4 O26 85.2(7) . . ?
O29 W4 O17 172.3(7) . . ?
O19 W4 O17 74.8(7) . . ?
O28 W4 O17 85.4(6) . . ?
O27 W4 O17 84.5(6) . . ?
O26 W4 O17 72.9(6) . . ?
O29 W4 Na1 54.9(6) . 4_566 ?
O19 W4 Na1 106.3(6) . 4_566 ?
O28 W4 Na1 47.1(5) . 4_566 ?
O27 W4 Na1 87.1(5) . 4_566 ?
O26 W4 Na1 152.8(5) . 4_566 ?
O17 W4 Na1 132.2(4) . 4_566 ?
O24 W5 O47 99.4(8) . . ?
O24 W5 O12 100.4(8) . . ?
O47 W5 O12 94.6(7) . . ?
O24 W5 O15 99.1(8) . . ?
O47 W5 O15 90.2(7) . . ?
O12 W5 O15 158.8(7) . . ?
O24 W5 O31 97.0(8) . . ?
O47 W5 O31 162.7(7) . . ?
O12 W5 O31 87.8(7) . . ?
O15 W5 O31 81.8(7) . . ?
O24 W5 O30 175.7(7) . . ?
O47 W5 O30 80.5(7) . . ?
O12 W5 O30 75.3(7) . . ?
O15 W5 O30 85.2(6) . . ?
O31 W5 O30 83.6(6) . . ?
O35 W6 O11 103.9(8) . . ?
O35 W6 O23 102.1(8) . . ?
O11 W6 O23 93.9(7) . . ?
O35 W6 O36 99.4(8) . . ?
O11 W6 O36 90.8(8) . . ?
O23 W6 O36 156.2(7) . . ?
O35 W6 O19 95.6(8) . . ?
O11 W6 O19 160.4(7) . . ?
O23 W6 O19 83.7(7) . . ?
O36 W6 O19 84.2(7) . . ?
O35 W6 O17 166.4(7) . . ?
O11 W6 O17 87.6(7) . . ?
O23 W6 O17 84.1(6) . . ?
O36 W6 O17 72.8(6) . . ?
O19 W6 O17 72.8(6) . . ?
O42 W7 O15 101.1(8) . . ?
O42 W7 O36 98.9(8) . . ?
O15 W7 O36 89.6(7) . . ?
O42 W7 O37 101.3(8) . . ?
O15 W7 O37 87.7(7) . . ?
O36 W7 O37 159.7(7) . . ?
O42 W7 O26 99.7(8) . . ?
O15 W7 O26 159.3(7) . . ?
O36 W7 O26 87.5(7) . . ?
O37 W7 O26 87.9(7) . . ?
O42 W7 O17 170.2(8) . . ?
O15 W7 O17 85.3(6) . . ?
O36 W7 O17 73.5(6) . . ?
O37 W7 O17 86.2(6) . . ?
O26 W7 O17 74.2(6) . . ?
O40 W8 O44 102.4(8) . . ?
O40 W8 O21 102.8(8) . . ?
O44 W8 O21 93.7(7) . . ?
O40 W8 O32 98.4(8) . . ?
O44 W8 O32 91.4(7) . . ?
O21 W8 O32 156.6(7) . . ?
O40 W8 O18 95.5(8) . . ?
O44 W8 O18 161.8(7) . . ?
O21 W8 O18 85.1(7) . . ?
O32 W8 O18 83.0(7) . . ?
O40 W8 O16 166.0(7) . . ?
O44 W8 O16 88.9(6) . . ?
O21 W8 O16 84.4(6) . . ?
O32 W8 O16 72.9(6) . . ?
O18 W8 O16 72.9(6) . . ?
O41 W9 O10 105.5(8) . . ?
O41 W9 O43 97.2(8) . . ?
O10 W9 O43 157.3(7) . . ?
O41 W9 O27 101.3(8) . . ?
O10 W9 O27 87.0(7) . . ?
O43 W9 O27 87.0(7) . . ?
O41 W9 O32 98.3(7) . . ?
O10 W9 O32 89.2(7) . . ?
O43 W9 O32 89.2(7) . . ?
O27 W9 O32 160.4(7) . . ?
O41 W9 O16 168.2(7) . . ?
O10 W9 O16 83.4(6) . . ?
O43 W9 O16 74.4(6) . . ?
O27 W9 O16 86.7(6) . . ?
O32 W9 O16 73.7(6) . . ?
O39 W10 O31 102.5(8) . . ?
O39 W10 O18 103.7(8) . . ?
O31 W10 O18 92.8(7) . . ?
O39 W10 O37 98.2(8) . . ?
O31 W10 O37 87.2(7) . . ?
O18 W10 O37 157.5(7) . . ?
O39 W10 O43 99.0(8) . . ?
O31 W10 O43 157.2(7) . . ?
O18 W10 O43 89.3(7) . . ?
O37 W10 O43 82.3(7) . . ?
O39 W10 O16 171.0(7) . . ?
O31 W10 O16 86.3(6) . . ?
O18 W10 O16 73.7(6) . . ?
O37 W10 O16 83.9(6) . . ?
O43 W10 O16 72.5(6) . . ?
O3 B1 O4 123(2) . 10_556 ?
O3 B1 O4 123(2) . . ?
O4 B1 O4 115(5) 10_556 . ?
O6 B2 O7 123(2) . . ?
O6 B2 O7 123(2) . 12 ?
O7 B2 O7 113(5) . 12 ?
O9 B3 O9 108(4) . 12 ?
O9 B3 O8 126(2) . . ?
O9 B3 O8 126(2) 12 . ?
O3W Na1 O41 179.2(11) . . ?
O3W Na1 O1W 91.8(9) . . ?
O41 Na1 O1W 87.5(7) . . ?
O3W Na1 O2W 94.6(8) . . ?
O41 Na1 O2W 85.7(7) . . ?
O1W Na1 O2W 90.4(7) . . ?
O3W Na1 O38 95.2(8) . 4_566 ?
O41 Na1 O38 84.5(7) . 4_566 ?
O1W Na1 O38 78.8(7) . 4_566 ?
O2W Na1 O38 165.6(8) . 4_566 ?
O3W Na1 O28 83.4(8) . 4_566 ?
O41 Na1 O28 97.0(7) . 4_566 ?
O1W Na1 O28 141.1(7) . 4_566 ?
O2W Na1 O28 128.5(7) . 4_566 ?
O38 Na1 O28 63.4(6) 4_566 4_566 ?
O3W Na1 O29 88.0(8) . 4_566 ?
O41 Na1 O29 92.8(7) . 4_566 ?
O1W Na1 O29 160.3(7) . 4_566 ?
O2W Na1 O29 70.0(6) . 4_566 ?
O38 Na1 O29 120.9(7) 4_566 4_566 ?
O28 Na1 O29 58.5(5) 4_566 4_566 ?
O3W Na1 W2 92.9(7) . 4_566 ?
O41 Na1 W2 87.1(5) . 4_566 ?
O1W Na1 W2 107.2(6) . 4_566 ?
O2W Na1 W2 160.7(7) . 4_566 ?
O38 Na1 W2 28.5(4) 4_566 4_566 ?
O28 Na1 W2 35.1(4) 4_566 4_566 ?
O29 Na1 W2 92.5(5) 4_566 4_566 ?
O3W Na1 W4 88.3(7) . 4_566 ?
O41 Na1 W4 92.4(6) . 4_566 ?
O1W Na1 W4 171.3(6) . 4_566 ?
O2W Na1 W4 98.3(6) . 4_566 ?
O38 Na1 W4 92.6(5) 4_566 4_566 ?
O28 Na1 W4 30.4(4) 4_566 4_566 ?
O29 Na1 W4 28.4(4) 4_566 4_566 ?
W2 Na1 W4 64.1(2) 4_566 4_566 ?
O3W Na1 Na2 102.8(8) . 4_566 ?
O41 Na1 Na2 77.8(5) . 4_566 ?
O1W Na1 Na2 123.5(6) . 4_566 ?
O2W Na1 Na2 35.1(5) . 4_566 ?
O38 Na1 Na2 150.2(6) 4_566 4_566 ?
O28 Na1 Na2 95.1(5) 4_566 4_566 ?
O29 Na1 Na2 38.0(4) 4_566 4_566 ?
W2 Na1 Na2 125.7(4) 4_566 4_566 ?
W4 Na1 Na2 64.8(3) 4_566 4_566 ?
O2W Na2 O29 82.2(7) 4_566 . ?
O2W Na2 O6W 90.1(8) 4_566 . ?
O29 Na2 O6W 156.0(8) . . ?
O2W Na2 O6W 90.2(8) 4_566 13_566 ?
O29 Na2 O6W 120.7(8) . 13_566 ?
O6W Na2 O6W 81.8(8) . 13_566 ?
O2W Na2 O4W 152.6(9) 4_566 . ?
O29 Na2 O4W 74.5(8) . . ?
O6W Na2 O4W 116.9(9) . . ?
O6W Na2 O4W 89.5(9) 13_566 . ?
O2W Na2 O5W 103.0(8) 4_566 . ?
O29 Na2 O5W 77.2(6) . . ?
O6W Na2 O5W 82.5(6) . . ?
O6W Na2 O5W 159.4(8) 13_566 . ?
O4W Na2 O5W 85.9(8) . . ?
O2W Na2 Na2 90.2(7) 4_566 13_566 ?
O29 Na2 Na2 159.8(8) . 13_566 ?
O6W Na2 Na2 41.5(5) . 13_566 ?
O6W Na2 Na2 40.2(5) 13_566 13_566 ?
O4W Na2 Na2 106.8(8) . 13_566 ?
O5W Na2 Na2 122.8(6) . 13_566 ?
O2W Na2 Na1 37.0(5) 4_566 4_566 ?
O29 Na2 Na1 48.9(5) . 4_566 ?
O6W Na2 Na1 114.9(7) . 4_566 ?
O6W Na2 Na1 119.3(7) 13_566 4_566 ?
O4W Na2 Na1 123.4(7) . 4_566 ?
O5W Na2 Na1 79.5(6) . 4_566 ?
Na2 Na2 Na1 127.1(6) 13_566 4_566 ?
Zr1 O1 Zr1 99.3(10) 10_556 . ?
Zr1 O2 Zr1 99.4(10) 10_556 . ?
B1 O3 Zr1 133.4(5) . 10_556 ?
B1 O3 Zr1 133.4(5) . . ?
Zr1 O3 Zr1 93.1(10) 10_556 . ?
Zr2 O5 Zr2 103.2(10) 12 . ?
B2 O6 Zr2 133.0(5) . 12 ?
B2 O6 Zr2 133.0(5) . . ?
Zr2 O6 Zr2 93.8(9) 12 . ?
B3 O8 Zr2 129.5(9) . 12 ?
B3 O8 Zr2 129.5(9) . . ?
Zr2 O8 Zr2 96.6(10) 12 . ?
W9 O10 W2 154.0(9) . . ?
W6 O11 Zr1 156.2(10) . . ?
W5 O12 W1 117.7(9) . . ?
W3 O13 Zr1 159.0(9) . . ?
W3 O14 Zr2 128.2(9) . . ?
W7 O15 W5 152.7(9) . . ?
Si1 O16 W9 125.9(9) . . ?
Si1 O16 W8 121.1(8) . . ?
W9 O16 W8 93.3(6) . . ?
Si1 O16 W10 123.7(9) . . ?
W9 O16 W10 91.7(5) . . ?
W8 O16 W10 92.1(6) . . ?
Si1 O17 W7 124.0(9) . . ?
Si1 O17 W6 121.6(9) . . ?
W7 O17 W6 92.7(6) . . ?
Si1 O17 W4 125.4(9) . . ?
W7 O17 W4 91.6(6) . . ?
W6 O17 W4 92.5(6) . . ?
W10 O18 W8 121.3(9) . . ?
W4 O19 W6 119.9(9) . . ?
W1 O20 Zr1 127.4(9) . . ?
W8 O21 W1 143.5(9) . . ?
W6 O23 W3 141.6(10) . . ?
Si1 O25 W2 126.6(9) . . ?
Si1 O25 W3 123.3(9) . . ?
W2 O25 W3 94.3(6) . . ?
W7 O26 W4 121.2(8) . . ?
W9 O27 W4 148.2(9) . . ?
W4 O28 W2 152.3(10) . . ?
W4 O28 Na1 102.5(7) . 4_566 ?
W2 O28 Na1 93.7(7) . 4_566 ?
W4 O29 Na2 154.1(11) . . ?
W4 O29 Na1 96.7(7) . 4_566 ?
Na2 O29 Na1 93.1(7) . 4_566 ?
Si1 O30 W1 123.9(9) . . ?
Si1 O30 W5 127.9(9) . . ?
W1 O30 W5 93.9(6) . . ?
W10 O31 W5 152.9(10) . . ?
W9 O32 W8 120.1(8) . . ?
W2 O34 Zr2 126.0(8) . . ?
W7 O36 W6 120.9(8) . . ?
W7 O37 W10 147.3(9) . . ?
W2 O38 Na1 106.8(8) . 4_566 ?
W9 O41 Na1 131.4(10) . . ?
W9 O43 W10 121.1(8) . . ?
W8 O44 Zr2 154.0(9) . . ?
W1 O45 Zr2 161.5(9) . . ?
W2 O46 W3 118.2(9) . . ?
W5 O47 Zr1 127.0(9) . . ?
Na2 O2W Na1 108.0(8) 4_566 . ?
Na2 O5W Na2 123.2(11) . 4_566 ?
Na2 O6W Na2 98.2(8) . 13_566 ?

loop_
_geom_bond_atom_site_label_1
_geom_bond_atom_site_label_2
_geom_bond_distance
_geom_bond_site_symmetry_2
_geom_bond_publ_flag
Zr1 O20 2.089(17) . ?
Zr1 O47 2.109(17) . ?
Zr1 O13 2.112(17) . ?
Zr1 O11 2.146(17) . ?
Zr1 O2 2.195(17) . ?
Zr1 O1 2.197(16) . ?
Zr1 O3 2.307(19) . ?
Zr1 Zr1 3.348(4) 10_556 ?
Zr2 O14 2.076(17) . ?
Zr2 O45 2.104(17) . ?
Zr2 O34 2.119(17) . ?
Zr2 O5 2.135(15) . ?
Zr2 O44 2.150(17) . ?
Zr2 O8 2.242(17) . ?
Zr2 O6 2.292(18) . ?
Zr2 Zr2 3.347(4) 12 ?
Si1 O30 1.618(17) . ?
Si1 O16 1.643(16) . ?
Si1 O25 1.630(17) . ?
Si1 O17 1.646(17) . ?
W1 O33 1.729(16) . ?
W1 O45 1.804(17) . ?
W1 O20 1.852(17) . ?
W1 O21 2.001(16) . ?
W1 O12 2.045(17) . ?
W1 O30 2.292(16) . ?
W2 O38 1.724(17) . ?
W2 O34 1.834(16) . ?
W2 O46 1.873(16) . ?
W2 O10 1.918(17) . ?
W2 O28 1.996(16) . ?
W2 O25 2.292(16) . ?
W2 Na1 3.460(11) 4_566 ?
W3 O22 1.731(17) . ?
W3 O13 1.812(17) . ?
W3 O14 1.851(16) . ?
W3 O23 2.003(16) . ?
W3 O46 2.048(16) . ?
W3 O25 2.298(16) . ?
W4 O29 1.725(18) . ?
W4 O19 1.868(17) . ?
W4 O28 1.866(16) . ?
W4 O27 1.958(17) . ?
W4 O26 1.953(17) . ?
W4 O17 2.356(16) . ?
W4 Na1 3.601(13) 4_566 ?
W5 O24 1.729(17) . ?
W5 O47 1.817(17) . ?
W5 O12 1.875(16) . ?
W5 O15 1.937(17) . ?
W5 O31 1.990(16) . ?
W5 O30 2.300(16) . ?
W6 O35 1.741(17) . ?
W6 O11 1.774(17) . ?
W6 O23 1.879(16) . ?
W6 O36 1.965(17) . ?
W6 O19 2.033(17) . ?
W6 O17 2.322(16) . ?
W7 O42 1.719(18) . ?
W7 O15 1.895(17) . ?
W7 O36 1.906(17) . ?
W7 O37 1.920(17) . ?
W7 O26 1.905(18) . ?
W7 O17 2.333(16) . ?
W8 O40 1.709(16) . ?
W8 O44 1.795(17) . ?
W8 O21 1.861(17) . ?
W8 O32 1.962(16) . ?
W8 O18 2.001(16) . ?
W8 O16 2.333(16) . ?
W9 O41 1.719(17) . ?
W9 O10 1.896(17) . ?
W9 O43 1.922(17) . ?
W9 O27 1.881(17) . ?
W9 O32 1.939(16) . ?
W9 O16 2.315(16) . ?
W10 O39 1.697(16) . ?
W10 O31 1.861(16) . ?
W10 O18 1.889(16) . ?
W10 O37 1.922(17) . ?
W10 O43 1.946(17) . ?
W10 O16 2.378(16) . ?
B1 O3 1.39(6) . ?
B1 O4 1.36(4) 10_556 ?
B1 O4 1.36(4) . ?
B2 O6 1.35(6) . ?
B2 O7 1.39(4) . ?
B2 O7 1.39(4) 12 ?
B3 O9 1.40(4) . ?
B3 O9 1.40(4) 12 ?
B3 O8 1.37(6) . ?
Na1 O3W 2.28(3) . ?
Na1 O41 2.38(2) . ?
Na1 O1W 2.44(2) . ?
Na1 O2W 2.48(2) . ?
Na1 O38 2.54(2) 4_566 ?
Na1 O28 2.70(2) 4_566 ?
Na1 O29 2.97(2) 4_566 ?
Na1 Na2 3.931(16) 4_566 ?
Na2 O2W 2.37(2) 4_566 ?
Na2 O29 2.42(2) . ?
Na2 O6W 2.44(2) . ?
Na2 O6W 2.50(2) 13_566 ?
Na2 O4W 2.51(3) . ?
Na2 O5W 2.549(18) . ?
Na2 Na2 3.74(2) 13_566 ?
